data_7153874
loop_
_publ_author_name
'Surya Prakash Rao, H.'
'Parthiban, A.'

_publ_section_title
;
 One-pot pseudo three-component reaction of nitroketene-N,S-acetals and
 aldehydes for synthesis of highly functionalized hexa-substituted
 1,4-dihydropyridines.
;
_journal_issue 32
_journal_name_full 'Organic &amp; biomolecular chemistry'
_journal_page_first 6223
_journal_page_last 6238
_journal_paper_doi 10.1039/c4ob00628c
_journal_volume 12
_journal_year 2014
_chemical_formula_moiety 'C20 H21 Cl N6 O4'
_chemical_formula_sum 'C23 H22 Cl0.25 N3 O5'
_chemical_formula_weight 429.30
_chemical_name_systematic
;
?
;
_space_group_crystal_system monoclinic
_space_group_IT_number 14
_space_group_name_Hall '-P 2ybc'
_space_group_name_H-M_alt 'P 1 21/c 1'
_symmetry_space_group_name_Hall '-P 2ybc'
_symmetry_space_group_name_H-M 'P 1 21/c 1'
_atom_sites_solution_hydrogens geom
_atom_sites_solution_primary direct
_atom_sites_solution_secondary difmap
_audit_creation_date 2012-12-26
_audit_creation_method
;
Olex2 1.2-ac2
(compiled 2012.03.27 svn.r2268, GUI svn.r4156)
;
_cell_angle_alpha 90.00
_cell_angle_beta 106.923(6)
_cell_angle_gamma 90.00
_cell_formula_units_Z 4
_cell_length_a 11.9760(6)
_cell_length_b 15.2085(6)
_cell_length_c 12.0589(8)
_cell_measurement_reflns_used 2529
_cell_measurement_temperature 293(2)
_cell_measurement_theta_max 29.0352
_cell_measurement_theta_min 3.7222
_cell_volume 2101.3(2)
_computing_cell_refinement
;
CrysAlisPro, Agilent Technologies,
Version 1.171.36.21 (release 14-08-2012 CrysAlis171 .NET)
(compiled Sep 14 2012,17:21:16)
;
_computing_data_collection
;
CrysAlisPro, Agilent Technologies,
Version 1.171.36.21 (release 14-08-2012 CrysAlis171 .NET)
(compiled Sep 14 2012,17:21:16)
;
_computing_data_reduction
;
CrysAlisPro, Agilent Technologies,
Version 1.171.36.21 (release 14-08-2012 CrysAlis171 .NET)
(compiled Sep 14 2012,17:21:16)
;
_computing_molecular_graphics
;
O. V. Dolomanov, L. J. Bourhis, R. J. Gildea, J. A. K. Howard and H. Puschmann,
OLEX2: a complete structure solution, refinement and analysis program.
J. Appl. Cryst. (2009). 42, 339-341.
;
_computing_publication_material
;
O. V. Dolomanov, L. J. Bourhis, R. J. Gildea, J. A. K. Howard and H. Puschmann,
OLEX2: a complete structure solution, refinement and analysis program.
J. Appl. Cryst. (2009). 42, 339-341.
;
_computing_structure_refinement
;
SHELXL, G.M. Sheldrick, Acta Cryst.
(2008). A64, 112-122
;
_computing_structure_solution
;
SHELXS, G.M. Sheldrick, Acta Cryst.
(2008). A64, 112-122
;
_diffrn_ambient_temperature 293(2)
_diffrn_detector_area_resol_mean 15.9821
_diffrn_measured_fraction_theta_full 0.9798
_diffrn_measured_fraction_theta_max 0.8944
_diffrn_measurement_details
;
1 omega -90.00 -64.00 1.0000 25.0000
omega____ theta____ kappa____ phi______ frames
- -17.3397 -178.0000 -180.0000 26

2 omega -89.00 23.00 1.0000 25.0000
omega____ theta____ kappa____ phi______ frames
- -17.3397 -19.0000 -180.0000 112

3 omega -34.00 41.00 1.0000 25.0000
omega____ theta____ kappa____ phi______ frames
- -17.3397 77.0000 0.0000 75

4 omega -11.00 54.00 1.0000 25.0000
omega____ theta____ kappa____ phi______ frames
- 19.0585 77.0000 60.0000 65
;
_diffrn_measurement_device_type 'Xcalibur, Eos'
_diffrn_measurement_method '\w scans'
_diffrn_orient_matrix_UB_11 -0.0205552000
_diffrn_orient_matrix_UB_12 -0.0424067000
_diffrn_orient_matrix_UB_13 -0.0207783000
_diffrn_orient_matrix_UB_21 -0.0087546000
_diffrn_orient_matrix_UB_22 -0.0100317000
_diffrn_orient_matrix_UB_23 0.0543011000
_diffrn_orient_matrix_UB_31 -0.0577416000
_diffrn_orient_matrix_UB_32 0.0166141000
_diffrn_orient_matrix_UB_33 -0.0200349000
_diffrn_radiation_monochromator graphite
_diffrn_radiation_type 'Mo K\a'
_diffrn_radiation_wavelength 0.7107
_diffrn_reflns_av_R_equivalents 0.0383
_diffrn_reflns_av_unetI/netI 0.0606
_diffrn_reflns_limit_h_max 15
_diffrn_reflns_limit_h_min -15
_diffrn_reflns_limit_k_max 16
_diffrn_reflns_limit_k_min -20
_diffrn_reflns_limit_l_max 15
_diffrn_reflns_limit_l_min -14
_diffrn_reflns_number 11325
_diffrn_reflns_theta_full 25.00
_diffrn_reflns_theta_max 29.10
_diffrn_reflns_theta_min 3.73
_diffrn_source 'Enhance (Mo) X-ray Source'
_exptl_absorpt_coefficient_mu 0.127
_exptl_absorpt_correction_T_max 1.00000
_exptl_absorpt_correction_T_min 0.92861
_exptl_absorpt_correction_type multi-scan
_exptl_absorpt_process_details
;
CrysAlisPro, Agilent Technologies,
Version 1.171.36.21 (release 14-08-2012 CrysAlis171 .NET)
(compiled Sep 14 2012,17:21:16)
Empirical absorption correction using spherical harmonics,
implemented in SCALE3 ABSPACK scaling algorithm.
;
_exptl_crystal_density_diffrn 1.357
_exptl_crystal_density_method 'not measured'
_exptl_crystal_F_000 901
_refine_diff_density_max 0.155
_refine_diff_density_min -0.251
_refine_diff_density_rms 0.037
_refine_ls_extinction_method none
_refine_ls_goodness_of_fit_ref 0.989
_refine_ls_hydrogen_treatment mixed
_refine_ls_matrix_type full
_refine_ls_number_parameters 283
_refine_ls_number_reflns 4769
_refine_ls_number_restraints 0
_refine_ls_restrained_S_all 0.989
_refine_ls_R_factor_all 0.1024
_refine_ls_R_factor_gt 0.0509
_refine_ls_shift/su_max 0.001
_refine_ls_shift/su_mean 0.000
_refine_ls_structure_factor_coef Fsqd
_refine_ls_weighting_details 'calc w=1/[\s^2^(Fo^2^)+(0.0464P)^2^+0.0000P] where P=(Fo^2^+2Fc^2^)/3'
_refine_ls_weighting_scheme calc
_refine_ls_wR_factor_gt 0.0996
_refine_ls_wR_factor_ref 0.1166
_reflns_number_gt 2705
_reflns_number_total 4769
_reflns_threshold_expression >2sigma(I)
_cod_data_source_file c4ob00628c2.cif
_cod_data_source_block hsp-ap-ii-318
_cod_depositor_comments 'Adding full bibliography for 7153873--7153874.cif.'
_cod_database_code 7153874
_chemical_oxdiff_formula 'C20 H21 N6 O4'
_chemical_oxdiff_usercomment 'AT 298 K, YELLOW, BLOCK'
_reflns_odcompleteness_completeness 97.98
_reflns_odcompleteness_iscentric 1
_reflns_odcompleteness_theta 26.32

loop_
_space_group_symop_id
_space_group_symop_operation_xyz
1 'x, y, z'
2 '-x, y+1/2, -z+1/2'
3 '-x, -y, -z'
4 'x, -y-1/2, z-1/2'

loop_
_atom_site_label
_atom_site_type_symbol
_atom_site_fract_x
_atom_site_fract_y
_atom_site_fract_z
_atom_site_U_iso_or_equiv
_atom_site_adp_type
_atom_site_occupancy
_atom_site_symmetry_multiplicity
_atom_site_calc_flag
_atom_site_refinement_flags
Cl1 Cl 0.36443(7) 0.01653(5) 0.13538(7) 0.0920(3) Uani 1 1 d .
N2 N 0.08535(12) -0.45441(10) 0.26863(13) 0.0366(4) Uani 1 1 d .
C3 C 0.01243(14) -0.50837(12) 0.18372(16) 0.0352(4) Uani 1 1 d .
C4 C 0.06436(14) -0.57295(12) 0.13498(16) 0.0354(4) Uani 1 1 d .
O1 O -0.11112(11) -0.62675(9) 0.02016(13) 0.0538(4) Uani 1 1 d .
O2 O 0.35932(12) -0.50909(11) 0.07692(14) 0.0609(4) Uani 1 1 d .
N3 N 0.25314(12) -0.36951(10) 0.33174(14) 0.0416(4) Uani 1 1 d .
N4 N 0.32524(13) -0.45830(13) 0.14149(14) 0.0441(4) Uani 1 1 d .
O5 O 0.35889(11) -0.38026(11) 0.15393(13) 0.0562(4) Uani 1 1 d .
N6 N -0.00136(13) -0.63089(11) 0.05237(15) 0.0441(4) Uani 1 1 d .
C7 C 0.25245(15) -0.64555(12) 0.26001(18) 0.0389(5) Uani 1 1 d .
C8 C 0.19473(14) -0.57991(12) 0.16471(16) 0.0358(4) Uani 1 1 d .
H8 H 0.2138 -0.5979 0.0943 0.043 Uiso 1 1 calc R
N9 N -0.10136(13) -0.49468(11) 0.16078(16) 0.0498(5) Uani 1 1 d .
H9 H -0.1465 -0.5369 0.1276 0.060 Uiso 1 1 calc R
C10 C 0.19859(15) -0.43604(12) 0.26353(16) 0.0352(4) Uani 1 1 d .
C11 C 0.24401(14) -0.48922(12) 0.19618(16) 0.0349(4) Uani 1 1 d .
O12 O 0.04961(13) -0.68834(11) 0.01233(16) 0.0742(5) Uani 1 1 d .
C13 C 0.24194(16) -0.21004(13) 0.29897(17) 0.0413(5) Uani 1 1 d .
C15 C 0.06017(18) -0.44914(15) 0.38130(19) 0.0547(6) Uani 1 1 d .
H15A H 0.0215 -0.3946 0.3861 0.082 Uiso 1 1 calc R
H15B H 0.1319 -0.4521 0.4430 0.082 Uiso 1 1 calc R
H15C H 0.0107 -0.4973 0.3881 0.082 Uiso 1 1 calc R
C16 C 0.32292(16) -0.15343(13) 0.36856(18) 0.0439(5) Uani 1 1 d .
H16 H 0.3493 -0.1624 0.4482 0.053 Uiso 1 1 calc R
C17 C 0.37888(16) -0.37126(15) 0.38675(19) 0.0532(6) Uani 1 1 d .
H17A H 0.4072 -0.4302 0.3857 0.080 Uiso 1 1 calc R
H17B H 0.3955 -0.3515 0.4655 0.080 Uiso 1 1 calc R
H17C H 0.4167 -0.3332 0.3453 0.080 Uiso 1 1 calc R
C18 C 0.35545(18) -0.68568(16) 0.2580(2) 0.0590(6) Uani 1 1 d .
H18 H 0.3856 -0.6751 0.1964 0.071 Uiso 1 1 calc R
C20 C 0.21110(18) -0.66307(14) 0.3525(2) 0.0550(6) Uani 1 1 d .
H20 H 0.1409 -0.6382 0.3548 0.066 Uiso 1 1 calc R
C21 C 0.2064(2) -0.19272(16) 0.1823(2) 0.0638(7) Uani 1 1 d .
H21 H 0.1525 -0.2308 0.1348 0.077 Uiso 1 1 calc R
C22 C 0.19359(17) -0.28786(13) 0.34703(19) 0.0480(5) Uani 1 1 d .
H22A H 0.2032 -0.2786 0.4289 0.058 Uiso 1 1 calc R
H22B H 0.1108 -0.2932 0.3079 0.058 Uiso 1 1 calc R
C23 C 0.32102(19) -0.07354(14) 0.2019(2) 0.0539(6) Uani 1 1 d .
C24 C 0.2716(2) -0.71700(15) 0.4424(2) 0.0638(7) Uani 1 1 d .
H24 H 0.2432 -0.7264 0.5055 0.077 Uiso 1 1 calc R
C25 C 0.3725(2) -0.75623(15) 0.4386(2) 0.0643(7) Uani 1 1 d .
H25 H 0.4127 -0.7930 0.4986 0.077 Uiso 1 1 calc R
C26 C -0.15780(18) -0.41533(15) 0.1860(2) 0.0625(7) Uani 1 1 d .
H26A H -0.2322 -0.4083 0.1289 0.094 Uiso 1 1 calc R
H26B H -0.1096 -0.3653 0.1841 0.094 Uiso 1 1 calc R
H26C H -0.1688 -0.4202 0.2615 0.094 Uiso 1 1 calc R
C27 C 0.4144(2) -0.74150(17) 0.3465(3) 0.0717(7) Uani 1 1 d .
H27 H 0.4826 -0.7690 0.3431 0.086 Uiso 1 1 calc R
C1 C 0.36417(16) -0.08393(14) 0.3194(2) 0.0490(5) Uani 1 1 d .
H1 H 0.4193 -0.0454 0.3643 0.059 Uiso 1 1 calc R
N0AA N 0.24381(18) -0.12515(13) 0.13224(17) 0.0690(6) Uani 1 1 d .

loop_
_atom_site_aniso_label
_atom_site_aniso_U_11
_atom_site_aniso_U_22
_atom_site_aniso_U_33
_atom_site_aniso_U_23
_atom_site_aniso_U_13
_atom_site_aniso_U_12
Cl1 0.1273(6) 0.0680(5) 0.0958(6) 0.0072(4) 0.0560(5) -0.0305(4)
N2 0.0387(8) 0.0387(9) 0.0340(9) -0.0028(7) 0.0133(7) -0.0047(7)
C3 0.0341(10) 0.0347(11) 0.0365(11) 0.0062(9) 0.0096(8) -0.0037(8)
C4 0.0323(9) 0.0362(11) 0.0349(11) -0.0005(9) 0.0055(8) -0.0031(8)
O1 0.0346(7) 0.0602(10) 0.0595(10) -0.0046(8) 0.0025(6) -0.0086(6)
O2 0.0545(9) 0.0779(11) 0.0600(11) -0.0049(9) 0.0318(8) -0.0003(7)
N3 0.0404(9) 0.0385(10) 0.0422(10) -0.0010(8) 0.0060(7) -0.0037(7)
N4 0.0350(9) 0.0595(12) 0.0354(10) 0.0058(9) 0.0066(7) -0.0027(8)
O5 0.0539(9) 0.0625(10) 0.0519(10) 0.0055(8) 0.0151(7) -0.0213(7)
N6 0.0410(10) 0.0467(11) 0.0419(10) -0.0030(9) 0.0076(8) -0.0055(8)
C7 0.0371(10) 0.0322(11) 0.0440(12) -0.0065(9) 0.0065(9) -0.0025(8)
C8 0.0329(9) 0.0403(11) 0.0339(11) -0.0038(9) 0.0094(8) -0.0020(8)
N9 0.0337(9) 0.0468(11) 0.0681(13) -0.0028(9) 0.0135(8) -0.0016(7)
C10 0.0381(10) 0.0334(11) 0.0315(10) 0.0059(9) 0.0062(8) -0.0039(8)
C11 0.0299(9) 0.0400(11) 0.0346(11) 0.0022(9) 0.0092(8) -0.0030(8)
O12 0.0552(9) 0.0747(12) 0.0907(13) -0.0449(11) 0.0181(8) -0.0046(8)
C13 0.0482(11) 0.0374(12) 0.0373(12) -0.0040(9) 0.0110(9) -0.0012(9)
C15 0.0657(14) 0.0646(15) 0.0411(13) -0.0041(11) 0.0269(11) -0.0121(11)
C16 0.0479(11) 0.0445(13) 0.0365(12) -0.0052(10) 0.0080(9) 0.0015(9)
C17 0.0470(12) 0.0575(14) 0.0454(13) -0.0017(11) -0.0018(10) -0.0070(10)
C18 0.0506(13) 0.0703(16) 0.0545(15) -0.0010(13) 0.0129(11) 0.0137(11)
C20 0.0517(12) 0.0507(14) 0.0661(16) 0.0149(12) 0.0226(11) 0.0082(10)
C21 0.0848(16) 0.0532(15) 0.0419(14) -0.0039(12) 0.0004(11) -0.0244(12)
C22 0.0570(13) 0.0424(13) 0.0475(13) -0.0031(10) 0.0199(10) -0.0035(10)
C23 0.0675(14) 0.0468(14) 0.0529(15) -0.0006(12) 0.0261(12) -0.0077(11)
C24 0.0652(15) 0.0578(15) 0.0672(17) 0.0205(13) 0.0172(12) -0.0014(12)
C25 0.0564(15) 0.0524(15) 0.0692(18) 0.0141(13) -0.0051(12) 0.0006(11)
C26 0.0490(13) 0.0571(15) 0.0837(19) -0.0020(14) 0.0231(12) 0.0108(11)
C27 0.0512(14) 0.0756(18) 0.079(2) 0.0048(16) 0.0050(13) 0.0233(12)
C1 0.0425(11) 0.0481(13) 0.0545(14) -0.0102(11) 0.0112(10) -0.0073(9)
N0AA 0.0985(15) 0.0609(13) 0.0413(12) 0.0037(10) 0.0102(10) -0.0248(11)

loop_
_atom_type_symbol
_atom_type_description
_atom_type_scat_dispersion_real
_atom_type_scat_dispersion_imag
_atom_type_scat_source
C C 0.0033 0.0016 'International Tables Vol C Tables 4.2.6.8 and 6.1.1.4'
H H 0.0000 0.0000 'International Tables Vol C Tables 4.2.6.8 and 6.1.1.4'
N N 0.0061 0.0033 'International Tables Vol C Tables 4.2.6.8 and 6.1.1.4'
O O 0.0106 0.0060 'International Tables Vol C Tables 4.2.6.8 and 6.1.1.4'
Cl Cl 0.1484 0.1585 'International Tables Vol C Tables 4.2.6.8 and 6.1.1.4'

loop_
_geom_angle_atom_site_label_1
_geom_angle_atom_site_label_2
_geom_angle_atom_site_label_3
_geom_angle
C3 N2 C10 119.29(15)
C3 N2 C15 116.95(14)
C10 N2 C15 119.21(15)
C4 C3 N2 117.71(15)
N9 C3 N2 116.40(17)
N9 C3 C4 125.83(17)
C3 C4 N6 121.62(15)
C3 C4 C8 120.95(16)
N6 C4 C8 117.34(16)
C10 N3 C17 121.14(16)
C10 N3 C22 122.98(15)
C17 N3 C22 115.64(16)
O2 N4 O5 120.75(16)
O2 N4 C11 118.87(17)
O5 N4 C11 120.33(17)
O1 N6 C4 120.79(17)
O12 N6 C4 119.01(15)
O12 N6 O1 120.18(16)
C18 C7 C8 119.07(19)
C20 C7 C8 123.18(17)
C20 C7 C18 117.62(19)
C4 C8 C7 115.94(15)
C4 C8 H8 107.5
C4 C8 C11 107.46(14)
C7 C8 H8 107.5
C11 C8 C7 110.55(15)
C11 C8 H8 107.5
C3 N9 H9 116.7
C3 N9 C26 126.68(17)
C26 N9 H9 116.7
N3 C10 N2 115.21(16)
N3 C10 C11 126.97(16)
C11 C10 N2 117.72(16)
N4 C11 C8 117.54(17)
C10 C11 N4 122.04(17)
C10 C11 C8 119.85(15)
C16 C13 C22 122.43(19)
C21 C13 C16 117.14(19)
C21 C13 C22 120.43(19)
N2 C15 H15A 109.5
N2 C15 H15B 109.5
N2 C15 H15C 109.5
H15A C15 H15B 109.5
H15A C15 H15C 109.5
H15B C15 H15C 109.5
C13 C16 H16 120.2
C1 C16 C13 119.6(2)
C1 C16 H16 120.2
N3 C17 H17A 109.5
N3 C17 H17B 109.5
N3 C17 H17C 109.5
H17A C17 H17B 109.5
H17A C17 H17C 109.5
H17B C17 H17C 109.5
C7 C18 H18 119.6
C7 C18 C27 120.9(2)
C27 C18 H18 119.6
C7 C20 H20 119.3
C7 C20 C24 121.4(2)
C24 C20 H20 119.3
C13 C21 H21 117.7
N0AA C21 C13 124.6(2)
N0AA C21 H21 117.7
N3 C22 C13 111.14(15)
N3 C22 H22A 109.4
N3 C22 H22B 109.4
C13 C22 H22A 109.4
C13 C22 H22B 109.4
H22A C22 H22B 108.0
C1 C23 Cl1 119.62(18)
N0AA C23 Cl1 115.14(18)
N0AA C23 C1 125.2(2)
C20 C24 H24 120.0
C25 C24 C20 120.1(2)
C25 C24 H24 120.0
C24 C25 H25 120.1
C24 C25 C27 119.8(2)
C27 C25 H25 120.1
N9 C26 H26A 109.5
N9 C26 H26B 109.5
N9 C26 H26C 109.5
H26A C26 H26B 109.5
H26A C26 H26C 109.5
H26B C26 H26C 109.5
C18 C27 H27 119.9
C25 C27 C18 120.2(2)
C25 C27 H27 119.9
C16 C1 H1 121.3
C23 C1 C16 117.46(19)
C23 C1 H1 121.3
C23 N0AA C21 116.0(2)

loop_
_geom_bond_atom_site_label_1
_geom_bond_atom_site_label_2
_geom_bond_distance
Cl1 C23 1.741(2)
N2 C3 1.401(2)
N2 C10 1.403(2)
N2 C15 1.477(2)
C3 C4 1.382(3)
C3 N9 1.326(2)
C4 N6 1.390(2)
C4 C8 1.501(2)
O1 N6 1.2592(18)
O2 N4 1.247(2)
N3 C10 1.347(2)
N3 C17 1.458(2)
N3 C22 1.470(2)
N4 O5 1.248(2)
N4 C11 1.406(2)
N6 O12 1.241(2)
C7 C8 1.527(3)
C7 C18 1.383(3)
C7 C20 1.372(3)
C8 H8 0.9800
C8 C11 1.505(2)
N9 H9 0.8600
N9 C26 1.458(3)
C10 C11 1.366(2)
C13 C16 1.383(3)
C13 C21 1.371(3)
C13 C22 1.506(3)
C15 H15A 0.9600
C15 H15B 0.9600
C15 H15C 0.9600
C16 H16 0.9300
C16 C1 1.372(3)
C17 H17A 0.9600
C17 H17B 0.9600
C17 H17C 0.9600
C18 H18 0.9300
C18 C27 1.386(3)
C20 H20 0.9300
C20 C24 1.384(3)
C21 H21 0.9300
C21 N0AA 1.334(3)
C22 H22A 0.9700
C22 H22B 0.9700
C23 C1 1.369(3)
C23 N0AA 1.313(3)
C24 H24 0.9300
C24 C25 1.360(3)
C25 H25 0.9300
C25 C27 1.363(4)
C26 H26A 0.9600
C26 H26B 0.9600
C26 H26C 0.9600
C27 H27 0.9300
C1 H1 0.9300

loop_
_geom_torsion_atom_site_label_1
_geom_torsion_atom_site_label_2
_geom_torsion_atom_site_label_3
_geom_torsion_atom_site_label_4
_geom_torsion
Cl1 C23 C1 C16 176.79(14)
Cl1 C23 N0AA C21 -177.69(18)
N2 C3 C4 N6 178.31(16)
N2 C3 C4 C8 -5.1(3)
N2 C3 N9 C26 20.1(3)
N2 C10 C11 N4 150.02(16)
N2 C10 C11 C8 -21.2(3)
C3 N2 C10 N3 166.11(16)
C3 N2 C10 C11 -17.3(2)
C3 C4 N6 O1 -0.7(3)
C3 C4 N6 O12 -179.18(19)
C3 C4 C8 C7 96.0(2)
C3 C4 C8 C11 -28.2(2)
C4 C3 N9 C26 -162.7(2)
C4 C8 C11 N4 -129.65(17)
C4 C8 C11 C10 41.9(2)
O2 N4 C11 C8 -5.4(2)
O2 N4 C11 C10 -176.76(17)
N3 C10 C11 N4 -33.8(3)
N3 C10 C11 C8 155.02(17)
O5 N4 C11 C8 171.78(15)
O5 N4 C11 C10 0.4(3)
N6 C4 C8 C7 -87.3(2)
N6 C4 C8 C11 148.53(17)
C7 C8 C11 N4 102.93(19)
C7 C8 C11 C10 -85.5(2)
C7 C18 C27 C25 -1.4(4)
C7 C20 C24 C25 -2.1(3)
C8 C4 N6 O1 -177.45(16)
C8 C4 N6 O12 4.1(3)
C8 C7 C18 C27 176.0(2)
C8 C7 C20 C24 -174.13(19)
N9 C3 C4 N6 1.1(3)
N9 C3 C4 C8 177.73(18)
C10 N2 C3 C4 30.6(2)
C10 N2 C3 N9 -152.01(17)
C10 N3 C22 C13 -115.1(2)
C13 C16 C1 C23 0.8(3)
C13 C21 N0AA C23 0.8(4)
C15 N2 C3 C4 -125.36(19)
C15 N2 C3 N9 52.1(2)
C15 N2 C10 N3 -38.5(2)
C15 N2 C10 C11 138.10(19)
C16 C13 C21 N0AA -0.5(4)
C16 C13 C22 N3 -99.4(2)
C17 N3 C10 N2 145.63(17)
C17 N3 C10 C11 -30.6(3)
C17 N3 C22 C13 59.4(2)
C18 C7 C8 C4 150.77(18)
C18 C7 C8 C11 -86.6(2)
C18 C7 C20 C24 1.7(3)
C20 C7 C8 C4 -33.4(3)
C20 C7 C8 C11 89.2(2)
C20 C7 C18 C27 0.0(3)
C20 C24 C25 C27 0.7(4)
C21 C13 C16 C1 -0.3(3)
C21 C13 C22 N3 80.5(2)
C22 N3 C10 N2 -40.2(2)
C22 N3 C10 C11 143.50(19)
C22 C13 C16 C1 179.63(16)
C22 C13 C21 N0AA 179.5(2)
C24 C25 C27 C18 1.0(4)
C1 C23 N0AA C21 -0.3(4)
N0AA C23 C1 C16 -0.5(3)
